data_7125766
loop_
_publ_author_name
'Liu, Xiaobing'
'Zhou, Yao'
'Song, Qiuling'

_publ_section_title
;
 Metal-free cyclization of unsaturated hydrazones for the divergent
 assembly of pyrazolones and pyrazolines.
;
_journal_issue 61
_journal_name_full 'Chemical communications (Cambridge, England)'
_journal_page_first 8943
_journal_page_last 8946
_journal_paper_doi 10.1039/c9cc04039k
_journal_volume 55
_journal_year 2019
_chemical_formula_moiety '0.67(C17 H15 Cl N2 O)'
_chemical_formula_sum 'C11.333 H10 Cl0.667 N1.333 O0.667'
_chemical_formula_weight 199.18
_space_group_crystal_system monoclinic
_space_group_IT_number 14
_space_group_name_Hall '-P 2ybc'
_space_group_name_H-M_alt 'P 1 21/c 1'
_symmetry_Int_Tables_number 14
_atom_sites_solution_primary direct
_audit_block_doi 10.5517/ccdc.csd.cc22bkqq
_audit_creation_date 2018-11-28
_audit_creation_method
;
Olex2 1.2
(compiled 2014.03.20 svn.r2914 for OlexSys, GUI svn.r4816)
;
_audit_update_record
;
2019-05-17 deposited with the CCDC.	2019-07-01 downloaded from the CCDC.
;
_cell_angle_alpha 90
_cell_angle_beta 91.036(6)
_cell_angle_gamma 90
_cell_formula_units_Z 6
_cell_length_a 9.9754(7)
_cell_length_b 14.0802(15)
_cell_length_c 10.6923(9)
_cell_measurement_reflns_used 2163
_cell_measurement_temperature 298
_cell_measurement_theta_max 26.6440
_cell_measurement_theta_min 4.0050
_cell_volume 1501.5(2)
_computing_cell_refinement 'CrysAlisPro 1.171.38.41 (Rigaku OD, 2015)'
_computing_data_collection 'CrysAlisPro 1.171.38.41 (Rigaku OD, 2015)'
_computing_data_reduction 'CrysAlisPro 1.171.38.41 (Rigaku OD, 2015)'
_computing_molecular_graphics 'Olex2 (Dolomanov et al., 2009)'
_computing_publication_material 'Olex2 (Dolomanov et al., 2009)'
_computing_structure_refinement 'olex2.refine (Bourhis et al., 2013)'
_computing_structure_solution 'ShelXT (Sheldrick, 2008)'
_diffrn_ambient_temperature 298
_diffrn_detector 'CCD plate'
_diffrn_detector_area_resol_mean 8.0606
_diffrn_detector_type Eos
_diffrn_measured_fraction_theta_full 0.9970
_diffrn_measured_fraction_theta_max 0.9970
_diffrn_measurement_device 'four-circle diffractometer'
_diffrn_measurement_device_type 'Xcalibur, Eos, Gemini'
_diffrn_measurement_method '\w scans'
_diffrn_orient_matrix_type 'CrysAlisPro convention (1999,Acta A55,543-557)'
_diffrn_orient_matrix_UB_11 0.0107958000
_diffrn_orient_matrix_UB_12 -0.0046806000
_diffrn_orient_matrix_UB_13 0.0654697000
_diffrn_orient_matrix_UB_21 0.0017682000
_diffrn_orient_matrix_UB_22 -0.0501221000
_diffrn_orient_matrix_UB_23 -0.0065286000
_diffrn_orient_matrix_UB_31 0.0702513000
_diffrn_orient_matrix_UB_32 0.0019967000
_diffrn_orient_matrix_UB_33 -0.0086511000
_diffrn_radiation_monochromator graphite
_diffrn_radiation_probe x-ray
_diffrn_radiation_type 'Mo K\a'
_diffrn_radiation_wavelength 0.71073
_diffrn_reflns_av_R_equivalents 0.0265
_diffrn_reflns_av_unetI/netI 0.0480
_diffrn_reflns_limit_h_max 13
_diffrn_reflns_limit_h_min -13
_diffrn_reflns_limit_k_max 10
_diffrn_reflns_limit_k_min -19
_diffrn_reflns_limit_l_max 12
_diffrn_reflns_limit_l_min -14
_diffrn_reflns_number 7345
_diffrn_reflns_theta_full 24.9998
_diffrn_reflns_theta_max 25.00
_diffrn_reflns_theta_min 3.54
_diffrn_source 'fine-focus sealed X-ray tube'
_diffrn_source_type 'Enhance (Mo) X-ray Source'
_exptl_absorpt_coefficient_mu 0.254
_exptl_absorpt_correction_T_max 1.00000
_exptl_absorpt_correction_T_min 0.72464
_exptl_absorpt_correction_type multi-scan
_exptl_absorpt_process_details
;
CrysAlisPro 1.171.38.41 (Rigaku Oxford Diffraction, 2015)
Empirical absorption correction using spherical harmonics,
 implemented in SCALE3 ABSPACK scaling algorithm.
;
_exptl_crystal_density_diffrn 1.3215
_exptl_crystal_description block
_exptl_crystal_F_000 624.8289
_refine_diff_density_max 0.3013
_refine_diff_density_min -0.3502
_refine_diff_density_rms 0.0850
_refine_ls_d_res_high 0.8409
_refine_ls_d_res_low 5.7516
_refine_ls_goodness_of_fit_ref 0.9498
_refine_ls_hydrogen_treatment constr
_refine_ls_matrix_type full
_refine_ls_number_constraints 26
_refine_ls_number_parameters 191
_refine_ls_number_reflns 2636
_refine_ls_number_restraints 0
_refine_ls_restrained_S_all 0.9498
_refine_ls_R_factor_all 0.0706
_refine_ls_R_factor_gt 0.0505
_refine_ls_shift/su_max 0.0000
_refine_ls_shift/su_mean 0.0000
_refine_ls_structure_factor_coef Fsqd
_refine_ls_weighting_details 'w=1/[\s^2^(Fo^2^)+(0.1P)^2^] where P=(Fo^2^+2Fc^2^)/3'
_refine_ls_weighting_scheme calc
_refine_ls_wR_factor_gt 0.1325
_refine_ls_wR_factor_ref 0.1485
_reflns_Friedel_coverage 0.0
_reflns_limit_h_max 11
_reflns_limit_h_min -11
_reflns_limit_k_max 16
_reflns_limit_k_min 0
_reflns_limit_l_max 12
_reflns_limit_l_min 0
_reflns_number_gt 2001
_reflns_number_total 2636
_reflns_threshold_expression I>=2u(I)
_cod_data_source_file c9cc04039k2.cif
_cod_data_source_block exp_6177
_cod_database_code 7125766
_reflns_odcompleteness_completeness 99.60
_reflns_odcompleteness_iscentric 1
_reflns_odcompleteness_theta 26.32
_olex2_refinement_description
;
1. Fixed Uiso
 At 1.2 times of:
  All C(H) groups
 At 1.5 times of:
  All C(H,H,H) groups
2.a Aromatic/amide H refined with riding coordinates:
 C00G(H00G), C00E(H00E), C009(H009), C008(H008), C00H(H00H), C00L(H00m),
 C00K(H00l), C00J(H00k), C00B(H00B)
2.b Idealised Me refined as rotating group:
 C00F(H00a,H00c,H00d), C00I(H00f,H00i,H00j)
;
_oxdiff_exptl_absorpt_empirical_details
;
Empirical correction (ABSPACK) includes:
- Absorption correction using spherical harmonics
- Frame scaling
;
_oxdiff_exptl_absorpt_empirical_full_max 1.501
_oxdiff_exptl_absorpt_empirical_full_min 0.746

loop_
_space_group_symop_id
_space_group_symop_operation_xyz
1 x,y,z
2 -x,y+1/2,-z+1/2
3 -x,-y,-z
4 x,-y-1/2,z-1/2

loop_
_atom_site_label
_atom_site_type_symbol
_atom_site_fract_x
_atom_site_fract_y
_atom_site_fract_z
_atom_site_U_iso_or_equiv
_atom_site_adp_type
_atom_site_occupancy
_atom_site_refinement_flags_posn
Cl00 Cl 0.04151(6) 0.70745(6) 0.95289(6) 0.0665(3) Uani 1.000000 .
N002 N 0.53523(16) 0.60188(13) 0.68751(15) 0.0366(4) Uani 1.000000 .
N003 N 0.54075(16) 0.62129(13) 0.55899(15) 0.0374(5) Uani 1.000000 .
O004 O 0.67555(16) 0.53712(16) 0.83961(15) 0.0683(6) Uani 1.000000 .
C005 C 0.4187(2) 0.62786(15) 0.75245(19) 0.0349(5) Uani 1.000000 .
C006 C 0.68876(19) 0.60689(16) 0.38674(19) 0.0359(5) Uani 1.000000 .
C007 C 0.65650(19) 0.59497(15) 0.51966(19) 0.0346(5) Uani 1.000000 .
C008 C 0.2043(2) 0.70560(16) 0.7539(2) 0.0410(6) Uani 1.000000 .
C009 C 0.3190(2) 0.68080(16) 0.69202(19) 0.0380(5) Uani 1.000000 .
C00A C 0.74500(19) 0.55345(16) 0.62258(19) 0.0375(5) Uani 1.000000 .
C00B C 0.5947(2) 0.64762(17) 0.3043(2) 0.0422(6) Uani 1.000000 .
C00C C 0.1885(2) 0.67734(17) 0.8760(2) 0.0413(6) Uani 1.000000 .
C00D C 0.6521(2) 0.56189(17) 0.7325(2) 0.0409(6) Uani 1.000000 .
C00E C 0.4014(2) 0.60073(18) 0.8762(2) 0.0453(6) Uani 1.000000 .
C00F C 0.7786(2) 0.44800(18) 0.6044(2) 0.0513(7) Uani 1.000000 .
C00G C 0.2864(2) 0.62551(19) 0.9371(2) 0.0495(6) Uani 1.000000 .
C00H C 0.8105(2) 0.5779(2) 0.3384(2) 0.0511(6) Uani 1.000000 .
C00I C 0.8716(2) 0.61269(19) 0.6527(2) 0.0520(7) Uani 1.000000 .
C00J C 0.6221(2) 0.65675(19) 0.1797(2) 0.0505(6) Uani 1.000000 .
C00K C 0.7434(2) 0.62677(19) 0.1330(2) 0.0533(7) Uani 1.000000 .
C00L C 0.8374(2) 0.5882(2) 0.2127(2) 0.0597(7) Uani 1.000000 .
H00G H 0.2747(2) 0.60718(19) 1.0197(2) 0.0594(8) Uiso 1.000000 R
H00E H 0.4677(2) 0.56585(18) 0.9178(2) 0.0544(7) Uiso 1.000000 R
H009 H 0.3299(2) 0.69952(16) 0.60941(19) 0.0456(6) Uiso 1.000000 R
H008 H 0.1380(2) 0.74120(16) 0.7136(2) 0.0492(7) Uiso 1.000000 R
H00H H 0.8750(2) 0.5511(2) 0.3915(2) 0.0613(8) Uiso 1.000000 R
H00m H 0.9197(2) 0.5688(2) 0.1822(2) 0.0717(9) Uiso 1.000000 R
H00l H 0.7608(2) 0.63278(19) 0.0482(2) 0.0640(8) Uiso 1.000000 R
H00k H 0.5583(2) 0.68346(19) 0.1259(2) 0.0605(8) Uiso 1.000000 R
H00B H 0.5130(2) 0.66868(17) 0.3343(2) 0.0506(7) Uiso 1.000000 R
H00a H 0.6989(4) 0.4141(3) 0.5800(15) 0.0769(10) Uiso 1.000000 GR
H00c H 0.8443(12) 0.4417(2) 0.5404(10) 0.0769(10) Uiso 1.000000 GR
H00d H 0.8137(15) 0.4223(3) 0.6814(4) 0.0769(10) Uiso 1.000000 GR
H00f H 0.9323(7) 0.6085(9) 0.5843(7) 0.0780(10) Uiso 1.000000 GR
H00i H 0.8467(3) 0.6778(3) 0.6652(15) 0.0780(10) Uiso 1.000000 GR
H00j H 0.9144(9) 0.5887(8) 0.7273(9) 0.0780(10) Uiso 1.000000 GR

loop_
_atom_site_aniso_label
_atom_site_aniso_U_11
_atom_site_aniso_U_22
_atom_site_aniso_U_33
_atom_site_aniso_U_12
_atom_site_aniso_U_13
_atom_site_aniso_U_23
Cl00 0.0538(4) 0.0948(7) 0.0515(4) 0.0058(3) 0.0172(3) -0.0149(3)
N002 0.0366(9) 0.0445(11) 0.0287(9) 0.0036(8) -0.0000(7) 0.0051(8)
N003 0.0380(10) 0.0444(12) 0.0296(9) 0.0034(8) -0.0018(7) 0.0028(8)
O004 0.0610(11) 0.1029(17) 0.0407(10) 0.0218(10) -0.0063(8) 0.0182(10)
C005 0.0375(11) 0.0342(12) 0.0331(11) -0.0037(9) 0.0002(9) -0.0026(9)
C006 0.0342(11) 0.0379(13) 0.0357(12) -0.0013(9) 0.0026(9) -0.0005(10)
C007 0.0306(10) 0.0344(12) 0.0386(12) -0.0016(9) -0.0009(8) 0.0003(10)
C008 0.0391(12) 0.0479(15) 0.0358(12) 0.0043(10) -0.0030(9) -0.0045(11)
C009 0.0403(11) 0.0467(14) 0.0272(11) 0.0025(10) 0.0015(9) -0.0000(10)
C00A 0.0321(10) 0.0419(14) 0.0383(12) 0.0000(9) -0.0060(8) 0.0024(10)
C00B 0.0431(12) 0.0428(14) 0.0407(13) 0.0020(10) 0.0023(10) 0.0024(11)
C00C 0.0437(12) 0.0439(14) 0.0365(12) -0.0040(10) 0.0069(9) -0.0112(11)
C00D 0.0392(11) 0.0454(14) 0.0378(13) 0.0032(10) -0.0059(9) 0.0054(11)
C00E 0.0518(13) 0.0490(15) 0.0351(12) 0.0046(11) 0.0010(10) 0.0059(11)
C00F 0.0499(14) 0.0431(15) 0.0607(16) 0.0049(11) -0.0031(11) 0.0022(12)
C00G 0.0639(15) 0.0536(16) 0.0314(12) 0.0001(13) 0.0096(10) 0.0017(11)
C00H 0.0425(12) 0.0668(18) 0.0441(14) 0.0067(12) 0.0033(10) 0.0023(13)
C00I 0.0409(13) 0.0528(17) 0.0618(16) -0.0045(11) -0.0097(11) -0.0017(13)
C00J 0.0570(14) 0.0545(16) 0.0398(13) 0.0018(12) -0.0015(11) 0.0051(12)
C00K 0.0667(16) 0.0576(17) 0.0359(13) -0.0081(13) 0.0103(12) -0.0017(12)
C00L 0.0477(14) 0.079(2) 0.0528(15) 0.0047(13) 0.0163(11) -0.0068(14)

loop_
_atom_type_symbol
_atom_type_scat_dispersion_real
_atom_type_scat_dispersion_imag
_atom_type_scat_Cromer_Mann_a1
_atom_type_scat_Cromer_Mann_a2
_atom_type_scat_Cromer_Mann_a3
_atom_type_scat_Cromer_Mann_a4
_atom_type_scat_Cromer_Mann_b1
_atom_type_scat_Cromer_Mann_b2
_atom_type_scat_Cromer_Mann_b3
_atom_type_scat_Cromer_Mann_b4
_atom_type_scat_Cromer_Mann_c
_atom_type_scat_source
_atom_type_scat_dispersion_source
H 0.00000 0.00000 0.49300 0.32291 0.14019 0.04081 10.51090 26.12570 3.14236 57.79970 0.0030380000826 'International Tables Volume C Table 6.1.1.4 (pp. 500-502)' 'Henke, Gullikson and Davis, At. Data and Nucl. Data Tables, 1993, 54, 2'
C 0.00347 0.00161 2.31000 1.02000 1.58860 0.86500 20.84390 10.20750 0.56870 51.65120 0.215599998832 'International Tables Volume C Table 6.1.1.4 (pp. 500-502)' 'Henke, Gullikson and Davis, At. Data and Nucl. Data Tables, 1993, 54, 2'
Cl 0.14873 0.16029 11.46040 7.19640 6.25560 1.64550 0.01040 1.16620 18.51940 47.77840 -9.55739974976 'International Tables Volume C Table 6.1.1.4 (pp. 500-502)' 'Henke, Gullikson and Davis, At. Data and Nucl. Data Tables, 1993, 54, 2'
O 0.01158 0.00611 3.04850 2.28680 1.54630 0.86700 13.27710 5.70110 0.32390 32.90890 0.250800013542 'International Tables Volume C Table 6.1.1.4 (pp. 500-502)' 'Henke, Gullikson and Davis, At. Data and Nucl. Data Tables, 1993, 54, 2'
N 0.00653 0.00323 12.21260 3.13220 2.01250 1.16630 0.00570 9.89330 28.99750 0.58260 -11.5290002823 'International Tables Volume C Table 6.1.1.4 (pp. 500-502)' 'Henke, Gullikson and Davis, At. Data and Nucl. Data Tables, 1993, 54, 2'

loop_
_geom_angle_atom_site_label_1
_geom_angle_atom_site_label_2
_geom_angle_atom_site_label_3
_geom_angle
C005 N002 N003 118.56(15)
C00D N002 N003 112.02(16)
C00D N002 C005 129.38(17)
C007 N003 N002 108.33(15)
C009 C005 N002 119.84(18)
C00E C005 N002 120.89(19)
C00E C005 C009 119.3(2)
C00B C006 C007 119.96(18)
C00H C006 C007 122.22(18)
C00H C006 C00B 117.8(2)
C006 C007 N003 119.63(17)
C00A C007 N003 112.77(18)
C00A C007 C006 127.60(18)
C00C C008 C009 119.5(2)
H008 C008 C009 120.23(12)
H008 C008 C00C 120.23(13)
C008 C009 C005 120.34(19)
H009 C009 C005 119.83(12)
H009 C009 C008 119.83(12)
C00D C00A C007 100.17(16)
C00F C00A C007 114.00(18)
C00F C00A C00D 108.20(19)
C00I C00A C007 114.01(19)
C00I C00A C00D 107.80(18)
C00I C00A C00F 111.69(18)
C00J C00B C006 120.5(2)
H00B C00B C006 119.73(13)
H00B C00B C00J 119.73(14)
C008 C00C Cl00 119.19(18)
C00G C00C Cl00 120.03(17)
C00G C00C C008 120.8(2)
O004 C00D N002 126.5(2)
C00A C00D N002 106.72(17)
C00A C00D O004 126.74(19)
C00G C00E C005 120.0(2)
H00E C00E C005 120.02(13)
H00E C00E C00G 120.02(13)
H00a C00F C00A 109.5
H00c C00F C00A 109.5
H00c C00F H00a 109.5
H00d C00F C00A 109.5
H00d C00F H00a 109.5
H00d C00F H00c 109.5
C00E C00G C00C 120.1(2)
H00G C00G C00C 119.94(13)
H00G C00G C00E 119.94(13)
C00L C00H C006 121.1(2)
H00H C00H C006 119.44(13)
H00H C00H C00L 119.44(15)
H00f C00I C00A 109.5
H00i C00I C00A 109.5
H00i C00I H00f 109.5
H00j C00I C00A 109.5
H00j C00I H00f 109.5
H00j C00I H00i 109.5
C00K C00J C00B 120.9(2)
H00k C00J C00B 119.56(14)
H00k C00J C00K 119.56(14)
C00L C00K C00J 119.4(2)
H00l C00K C00J 120.30(14)
H00l C00K C00L 120.30(14)
C00K C00L C00H 120.2(2)
H00m C00L C00H 119.88(15)
H00m C00L C00K 119.88(14)

loop_
_geom_bond_atom_site_label_1
_geom_bond_atom_site_label_2
_geom_bond_distance
Cl00 C00C 1.746(2)
N002 N003 1.403(2)
N002 C005 1.413(2)
N002 C00D 1.374(3)
N003 C007 1.290(3)
O004 C00D 1.216(2)
C005 C009 1.393(3)
C005 C00E 1.391(3)
C006 C007 1.472(3)
C006 C00B 1.398(3)
C006 C00H 1.390(3)
C007 C00A 1.516(3)
C008 C009 1.377(3)
C008 C00C 1.376(3)
C008 H008 0.9300
C009 H009 0.9300
C00A C00D 1.515(3)
C00A C00F 1.535(3)
C00A C00I 1.542(3)
C00B C00J 1.371(3)
C00B H00B 0.9300
C00C C00G 1.374(3)
C00E C00G 1.375(3)
C00E H00E 0.9300
C00F H00a 0.9600
C00F H00c 0.9600
C00F H00d 0.9600
C00G H00G 0.9300
C00H C00L 1.383(3)
C00H H00H 0.9300
C00I H00f 0.9600
C00I H00i 0.9600
C00I H00j 0.9600
C00J C00K 1.383(3)
C00J H00k 0.9300
C00K C00L 1.368(4)
C00K H00l 0.9300
C00L H00m 0.9300
